data_4134348
loop_
_publ_author_name
'Shirbhate, Mukesh Eknath'
'Kwon, Seongyeon'
'Song, Ayoung'
'Kim, Seungha'
'Kim, Dayeh'
'Huang, Haofei'
'Kim, Youngmee'
'Lee, Hanna'
'Kim, Sung-Jin'
'Baik, Mu-Hyun'
'Yoon, Juyoung'
'Kim, Kwan Mook'

_publ_section_title
;
 Optical and Fluorescent Dual Sensing of Aminoalcohols by in situ
 Generation of BODIPY-like Chromophore.
;
_journal_name_full 'Journal of the American Chemical Society'
_journal_paper_doi 10.1021/jacs.9b13232
_journal_year 2020
_chemical_formula_sum 'C23 H21 B N2 O'
_chemical_formula_weight 352.23
_chemical_name_common KMK-20190730
_space_group_crystal_system orthorhombic
_space_group_IT_number 19
_space_group_name_Hall 'P 2ac 2ab'
_space_group_name_H-M_alt 'P 21 21 21'
_atom_sites_solution_hydrogens geom
_cell_angle_alpha 90
_cell_angle_beta 90
_cell_angle_gamma 90
_cell_formula_units_Z 4
_cell_length_a 8.0722(4)
_cell_length_b 11.6849(5)
_cell_length_c 19.3159(9)
_cell_measurement_reflns_used 8503
_cell_measurement_temperature 223.(2)
_cell_measurement_theta_max 20.0176
_cell_measurement_theta_min 2.7345
_cell_volume 1821.93(15)
_computing_cell_refinement 'SAINT V8.34A (Bruker AXS Inc., 2013)'
_computing_data_collection 'Bruker Instrument Service v2016.5.0.1'
_computing_data_reduction 'SAINT V8.34A (Bruker AXS Inc., 2013)'
_computing_structure_refinement 'SHELXL-2014 (Sheldrick, 2014)'
_diffrn_ambient_temperature 223.(2)
_diffrn_detector_area_resol_mean 8.3333
_diffrn_measured_fraction_theta_full 0.999
_diffrn_measured_fraction_theta_max 0.999
_diffrn_measurement_device_type 'Bruker APEX-II CCD'
_diffrn_measurement_method '\f and \w scans'
_diffrn_radiation_type MoK\a
_diffrn_radiation_wavelength 0.71073
_diffrn_reflns_av_R_equivalents 0.0629
_diffrn_reflns_av_unetI/netI 0.0340
_diffrn_reflns_limit_h_max 10
_diffrn_reflns_limit_h_min -10
_diffrn_reflns_limit_k_max 15
_diffrn_reflns_limit_k_min -15
_diffrn_reflns_limit_l_max 25
_diffrn_reflns_limit_l_min -25
_diffrn_reflns_number 61327
_diffrn_reflns_theta_full 28.42
_diffrn_reflns_theta_max 28.42
_diffrn_reflns_theta_min 2.04
_exptl_absorpt_coefficient_mu 0.078
_exptl_absorpt_correction_T_max 0.99
_exptl_absorpt_correction_T_min 0.94
_exptl_absorpt_correction_type multi-scan
_exptl_absorpt_process_details 'SADABS V2014/2 (Bruker AXS Inc.)'
_exptl_crystal_colour yellow
_exptl_crystal_density_diffrn 1.284
_exptl_crystal_density_method 'not measured'
_exptl_crystal_description block
_exptl_crystal_F_000 744
_exptl_crystal_size_max 0.110
_exptl_crystal_size_mid 0.100
_exptl_crystal_size_min 0.090
_refine_diff_density_max 0.142
_refine_diff_density_min -0.159
_refine_ls_abs_structure_details 'Refined as an inversion twin.'
_refine_ls_abs_structure_Flack -0.5(18)
_refine_ls_extinction_method none
_refine_ls_goodness_of_fit_ref 1.039
_refine_ls_hydrogen_treatment constr
_refine_ls_matrix_type full
_refine_ls_number_parameters 245
_refine_ls_number_reflns 4562
_refine_ls_number_restraints 0
_refine_ls_restrained_S_all 1.039
_refine_ls_R_factor_all 0.0643
_refine_ls_R_factor_gt 0.0410
_refine_ls_shift/su_max 0.000
_refine_ls_shift/su_mean 0.000
_refine_ls_structure_factor_coef Fsqd
_refine_ls_weighting_details 'w=1/[\s^2^(Fo^2^)+(0.0431P)^2^+0.1712P] where P=(Fo^2^+2Fc^2^)/3'
_refine_ls_weighting_scheme calc
_refine_ls_wR_factor_gt 0.0849
_refine_ls_wR_factor_ref 0.0958
_reflns_number_gt 3494
_reflns_number_total 4562
_reflns_threshold_expression 'I > 2\s(I)'
_cod_data_source_file ja9b13232_si_002.cif
_cod_data_source_block I
_cod_database_code 4134348

loop_
_space_group_symop_operation_xyz
'x, y, z'
'-x+1/2, -y, z+1/2'
'-x, y+1/2, -z+1/2'
'x+1/2, -y+1/2, -z'

loop_
_atom_site_type_symbol
_atom_site_label
_atom_site_fract_x
_atom_site_fract_y
_atom_site_fract_z
_atom_site_U_iso_or_equiv
_atom_site_adp_type
_atom_site_calc_flag
_atom_site_refinement_flags_adp
_atom_site_refinement_flags_occupancy
_atom_site_refinement_flags_posn
_atom_site_occupancy
_atom_site_disorder_assembly
_atom_site_disorder_group
B B1 0.6355(3) 0.7380(2) 0.23276(12) 0.0307(5) Uani d . . . 1 . .
C C1 0.5386(3) 0.74797(17) 0.30554(11) 0.0339(5) Uani d . . . 1 . .
C C2 0.3783(3) 0.72249(19) 0.32952(12) 0.0393(5) Uani d . . . 1 . .
H H2 0.2995 0.6941 0.2989 0.047 Uiso calc U . R 1 . .
C C3 0.3363(3) 0.7393(2) 0.39850(12) 0.0468(6) Uani d . . . 1 . .
H H3 0.2292 0.7234 0.4133 0.056 Uiso calc U . R 1 . .
C C4 0.4518(4) 0.7793(2) 0.44526(12) 0.0490(6) Uani d . . . 1 . .
H H4 0.4224 0.7897 0.4914 0.059 Uiso calc U . R 1 . .
C C5 0.6109(3) 0.8041(2) 0.42361(12) 0.0440(6) Uani d . . . 1 . .
H H5 0.6893 0.8309 0.455 0.053 Uiso calc U . R 1 . .
C C6 0.6525(3) 0.78833(18) 0.35446(11) 0.0358(5) Uani d . . . 1 . .
C C7 0.8187(3) 0.8167(2) 0.32356(11) 0.0397(5) Uani d . . . 1 . .
H H7A 0.8535 0.8933 0.3365 0.048 Uiso calc U . R 1 . .
H H7B 0.9023 0.7624 0.3383 0.048 Uiso calc U . R 1 . .
C C8 0.8709(3) 0.87515(17) 0.20319(11) 0.0326(5) Uani d . . . 1 . .
C C9 1.0246(3) 0.9284(2) 0.21795(13) 0.0430(6) Uani d . . . 1 . .
H H9 1.0712 0.9201 0.2617 0.052 Uiso calc U . R 1 . .
C C10 1.1054(3) 0.9915(2) 0.16931(14) 0.0492(6) Uani d . . . 1 . .
H H10 1.2065 1.025 0.1804 0.059 Uiso calc U . R 1 . .
C C11 1.0397(3) 1.0069(2) 0.10329(13) 0.0488(6) Uani d . . . 1 . .
H H11 1.098 1.0481 0.0701 0.059 Uiso calc U . R 1 . .
C C12 0.8884(3) 0.96054(19) 0.08785(12) 0.0400(5) Uani d . . . 1 . .
H H12 0.8432 0.9722 0.0441 0.048 Uiso calc U . R 1 . .
C C13 0.7998(3) 0.89557(18) 0.13681(11) 0.0317(5) Uani d . . . 1 . .
C C14 0.6367(3) 0.85236(16) 0.12086(10) 0.0301(5) Uani d . . . 1 . .
C C15 0.5621(3) 0.87936(18) 0.05174(10) 0.0315(5) Uani d . . . 1 . .
C C16 0.5867(3) 0.8047(2) -0.00377(11) 0.0403(5) Uani d . . . 1 . .
H H16 0.6483 0.7382 0.0023 0.048 Uiso calc U . R 1 . .
C C17 0.5193(3) 0.8298(2) -0.06773(12) 0.0466(6) Uani d . . . 1 . .
H H17 0.5357 0.78 -0.1047 0.056 Uiso calc U . R 1 . .
C C18 0.4283(3) 0.9280(3) -0.07708(13) 0.0510(7) Uani d . . . 1 . .
H H18 0.3814 0.9438 -0.12 0.061 Uiso calc U . R 1 . .
C C19 0.4067(3) 1.0029(2) -0.02287(14) 0.0535(7) Uani d . . . 1 . .
H H19 0.3469 1.07 -0.0296 0.064 Uiso calc U . R 1 . .
C C20 0.4734(3) 0.9789(2) 0.04182(12) 0.0418(6) Uani d . . . 1 . .
H H20 0.4583 1.0298 0.0783 0.05 Uiso calc U . R 1 . .
C C21 0.3999(3) 0.73088(19) 0.14668(12) 0.0367(5) Uani d . . . 1 . .
H H21A 0.3532 0.7641 0.105 0.044 Uiso calc U . R 1 . .
H H21B 0.3197 0.7386 0.1838 0.044 Uiso calc U . R 1 . .
C C22 0.4409(3) 0.60476(19) 0.13475(12) 0.0445(6) Uani d . . . 1 . .
H H22A 0.3387 0.5624 0.1282 0.053 Uiso calc U . R 1 . .
H H22B 0.5059 0.5975 0.0927 0.053 Uiso calc U . R 1 . .
C C23 0.5365(3) 0.55282(19) 0.19463(13) 0.0426(6) Uani d . . . 1 . .
H H23A 0.4638 0.5458 0.2344 0.051 Uiso calc U . R 1 . .
H H23B 0.5731 0.4766 0.1819 0.051 Uiso calc U . R 1 . .
N N1 0.7892(2) 0.80862(15) 0.24889(8) 0.0333(4) Uani d . . . 1 . .
N N2 0.5550(2) 0.78969(14) 0.16517(9) 0.0305(4) Uani d . . . 1 . .
O O1 0.67669(19) 0.62017(12) 0.21309(7) 0.0359(4) Uani d . . . 1 . .

loop_
_atom_site_aniso_label
_atom_site_aniso_U_11
_atom_site_aniso_U_22
_atom_site_aniso_U_33
_atom_site_aniso_U_12
_atom_site_aniso_U_13
_atom_site_aniso_U_23
B1 0.0336(13) 0.0324(12) 0.0261(12) -0.0001(10) -0.0057(10) 0.0014(9)
C1 0.0429(12) 0.0273(10) 0.0314(11) 0.0022(9) -0.0030(10) 0.0028(8)
C2 0.0449(13) 0.0361(11) 0.0368(12) 0.0012(11) 0.0027(11) 0.0021(10)
C3 0.0537(15) 0.0437(13) 0.0429(14) 0.0018(12) 0.0135(12) 0.0017(11)
C4 0.0712(18) 0.0448(13) 0.0309(12) 0.0060(13) 0.0108(13) -0.0004(11)
C5 0.0622(16) 0.0410(13) 0.0287(12) 0.0034(12) -0.0052(11) -0.0002(10)
C6 0.0468(13) 0.0328(11) 0.0279(11) 0.0055(10) -0.0040(10) 0.0011(9)
C7 0.0451(14) 0.0462(13) 0.0279(12) -0.0002(11) -0.0079(10) -0.0010(10)
C8 0.0348(12) 0.0320(10) 0.0311(11) 0.0003(9) -0.0033(9) -0.0028(9)
C9 0.0406(13) 0.0502(14) 0.0384(13) -0.0060(11) -0.0088(11) -0.0041(11)
C10 0.0390(14) 0.0521(14) 0.0565(16) -0.0151(12) -0.0072(12) -0.0016(13)
C11 0.0436(14) 0.0506(14) 0.0522(15) -0.0139(12) 0.0009(13) 0.0114(12)
C12 0.0421(14) 0.0416(12) 0.0363(12) -0.0042(11) -0.0035(11) 0.0071(10)
C13 0.0327(12) 0.0317(10) 0.0307(11) -0.0006(9) -0.0031(9) -0.0012(9)
C14 0.0350(12) 0.0283(10) 0.0268(10) 0.0008(9) -0.0006(9) -0.0013(8)
C15 0.0322(12) 0.0338(11) 0.0287(11) -0.0040(9) -0.0023(9) 0.0039(9)
C16 0.0436(14) 0.0448(13) 0.0325(12) -0.0008(11) -0.0026(10) -0.0010(10)
C17 0.0445(15) 0.0642(16) 0.0310(12) -0.0140(13) -0.0020(11) -0.0034(11)
C18 0.0429(15) 0.0776(19) 0.0327(13) -0.0121(14) -0.0087(11) 0.0159(13)
C19 0.0501(17) 0.0587(15) 0.0518(16) 0.0088(13) -0.0064(13) 0.0204(13)
C20 0.0472(14) 0.0409(13) 0.0375(13) 0.0041(11) -0.0033(12) 0.0065(10)
C21 0.0340(12) 0.0429(12) 0.0331(12) -0.0073(10) -0.0047(10) 0.0036(9)
C22 0.0491(15) 0.0402(12) 0.0441(14) -0.0103(11) -0.0066(12) -0.0030(11)
C23 0.0494(15) 0.0304(11) 0.0480(14) -0.0032(10) -0.0051(12) -0.0019(10)
N1 0.0371(10) 0.0372(10) 0.0256(9) -0.0014(8) -0.0054(8) 0.0002(7)
N2 0.0312(9) 0.0322(9) 0.0281(9) -0.0025(8) -0.0037(7) -0.0004(7)
O1 0.0409(9) 0.0323(7) 0.0344(8) 0.0032(7) -0.0045(7) -0.0027(6)

loop_
_atom_type_symbol
_atom_type_description
_atom_type_scat_dispersion_real
_atom_type_scat_dispersion_imag
_atom_type_scat_source
C C 0.0033 0.0016 'International Tables Vol C Tables 4.2.6.8 and 6.1.1.4'
H H 0.0000 0.0000 'International Tables Vol C Tables 4.2.6.8 and 6.1.1.4'
B B 0.0013 0.0007 'International Tables Vol C Tables 4.2.6.8 and 6.1.1.4'
N N 0.0061 0.0033 'International Tables Vol C Tables 4.2.6.8 and 6.1.1.4'
O O 0.0106 0.0060 'International Tables Vol C Tables 4.2.6.8 and 6.1.1.4'

loop_
_geom_angle_atom_site_label_1
_geom_angle_atom_site_label_2
_geom_angle_atom_site_label_3
_geom_angle_site_symmetry_1
_geom_angle_site_symmetry_3
_geom_angle
_geom_angle_publ_flag
O1 B1 N1 . . 112.16(18) ?
O1 B1 N2 . . 103.78(16) ?
N1 B1 N2 . . 107.29(16) ?
O1 B1 C1 . . 113.80(17) ?
N1 B1 C1 . . 100.23(16) ?
N2 B1 C1 . . 119.61(18) ?
C6 C1 C2 . . 117.0(2) ?
C6 C1 B1 . . 107.1(2) ?
C2 C1 B1 . . 135.9(2) ?
C3 C2 C1 . . 120.7(2) ?
C3 C2 H2 . . 119.7 ?
C1 C2 H2 . . 119.7 ?
C4 C3 C2 . . 120.7(2) ?
C4 C3 H3 . . 119.6 ?
C2 C3 H3 . . 119.6 ?
C3 C4 C5 . . 120.1(2) ?
C3 C4 H4 . . 120.0 ?
C5 C4 H4 . . 120.0 ?
C4 C5 C6 . . 119.2(2) ?
C4 C5 H5 . . 120.4 ?
C6 C5 H5 . . 120.4 ?
C5 C6 C1 . . 122.3(2) ?
C5 C6 C7 . . 124.6(2) ?
C1 C6 C7 . . 113.06(18) ?
N1 C7 C6 . . 103.37(18) ?
N1 C7 H7A . . 111.1 ?
C6 C7 H7A . . 111.1 ?
N1 C7 H7B . . 111.1 ?
C6 C7 H7B . . 111.1 ?
H7A C7 H7B . . 109.1 ?
N1 C8 C9 . . 123.4(2) ?
N1 C8 C13 . . 119.22(19) ?
C9 C8 C13 . . 117.4(2) ?
C10 C9 C8 . . 121.2(2) ?
C10 C9 H9 . . 119.4 ?
C8 C9 H9 . . 119.4 ?
C9 C10 C11 . . 121.3(2) ?
C9 C10 H10 . . 119.3 ?
C11 C10 H10 . . 119.3 ?
C12 C11 C10 . . 119.2(2) ?
C12 C11 H11 . . 120.4 ?
C10 C11 H11 . . 120.4 ?
C11 C12 C13 . . 121.4(2) ?
C11 C12 H12 . . 119.3 ?
C13 C12 H12 . . 119.3 ?
C12 C13 C8 . . 119.3(2) ?
C12 C13 C14 . . 120.59(19) ?
C8 C13 C14 . . 120.07(19) ?
N2 C14 C13 . . 121.15(18) ?
N2 C14 C15 . . 119.95(19) ?
C13 C14 C15 . . 118.90(18) ?
C20 C15 C16 . . 119.6(2) ?
C20 C15 C14 . . 120.67(19) ?
C16 C15 C14 . . 119.68(19) ?
C17 C16 C15 . . 119.9(2) ?
C17 C16 H16 . . 120.1 ?
C15 C16 H16 . . 120.1 ?
C18 C17 C16 . . 120.3(2) ?
C18 C17 H17 . . 119.8 ?
C16 C17 H17 . . 119.8 ?
C17 C18 C19 . . 119.9(2) ?
C17 C18 H18 . . 120.0 ?
C19 C18 H18 . . 120.0 ?
C18 C19 C20 . . 120.5(2) ?
C18 C19 H19 . . 119.8 ?
C20 C19 H19 . . 119.8 ?
C15 C20 C19 . . 119.7(2) ?
C15 C20 H20 . . 120.1 ?
C19 C20 H20 . . 120.1 ?
N2 C21 C22 . . 107.63(18) ?
N2 C21 H21A . . 110.2 ?
C22 C21 H21A . . 110.2 ?
N2 C21 H21B . . 110.2 ?
C22 C21 H21B . . 110.2 ?
H21A C21 H21B . . 108.5 ?
C23 C22 C21 . . 112.40(18) ?
C23 C22 H22A . . 109.1 ?
C21 C22 H22A . . 109.1 ?
C23 C22 H22B . . 109.1 ?
C21 C22 H22B . . 109.1 ?
H22A C22 H22B . . 107.9 ?
O1 C23 C22 . . 111.97(18) ?
O1 C23 H23A . . 109.2 ?
C22 C23 H23A . . 109.2 ?
O1 C23 H23B . . 109.2 ?
C22 C23 H23B . . 109.2 ?
H23A C23 H23B . . 107.9 ?
C8 N1 C7 . . 121.84(19) ?
C8 N1 B1 . . 125.26(17) ?
C7 N1 B1 . . 111.66(17) ?
C14 N2 C21 . . 122.17(17) ?
C14 N2 B1 . . 123.31(18) ?
C21 N2 B1 . . 111.84(16) ?
C23 O1 B1 . . 113.81(17) ?

loop_
_geom_bond_atom_site_label_1
_geom_bond_atom_site_label_2
_geom_bond_site_symmetry_2
_geom_bond_distance
_geom_bond_publ_flag
B1 O1 . 1.467(3) ?
B1 N1 . 1.522(3) ?
B1 N2 . 1.578(3) ?
B1 C1 . 1.613(3) ?
C1 C6 . 1.400(3) ?
C1 C2 . 1.407(3) ?
C2 C3 . 1.389(3) ?
C2 H2 . 0.93 ?
C3 C4 . 1.380(4) ?
C3 H3 . 0.93 ?
C4 C5 . 1.382(4) ?
C4 H4 . 0.93 ?
C5 C6 . 1.390(3) ?
C5 H5 . 0.93 ?
C6 C7 . 1.505(3) ?
C7 N1 . 1.465(3) ?
C7 H7A . 0.97 ?
C7 H7B . 0.97 ?
C8 N1 . 1.349(3) ?
C8 C9 . 1.417(3) ?
C8 C13 . 1.425(3) ?
C9 C10 . 1.360(3) ?
C9 H9 . 0.93 ?
C10 C11 . 1.393(4) ?
C10 H10 . 0.93 ?
C11 C12 . 1.369(3) ?
C11 H11 . 0.93 ?
C12 C13 . 1.408(3) ?
C12 H12 . 0.93 ?
C13 C14 . 1.443(3) ?
C14 N2 . 1.305(2) ?
C14 C15 . 1.498(3) ?
C15 C20 . 1.380(3) ?
C15 C16 . 1.397(3) ?
C16 C17 . 1.381(3) ?
C16 H16 . 0.93 ?
C17 C18 . 1.375(4) ?
C17 H17 . 0.93 ?
C18 C19 . 1.376(4) ?
C18 H18 . 0.93 ?
C19 C20 . 1.389(3) ?
C19 H19 . 0.93 ?
C20 H20 . 0.93 ?
C21 N2 . 1.472(3) ?
C21 C22 . 1.528(3) ?
C21 H21A . 0.97 ?
C21 H21B . 0.97 ?
C22 C23 . 1.517(3) ?
C22 H22A . 0.97 ?
C22 H22B . 0.97 ?
C23 O1 . 1.424(3) ?
C23 H23A . 0.97 ?
C23 H23B . 0.97 ?
